data_4033205
loop_
_publ_author_name
'Novikov, Mikhail S.'
'Rostovskii, Nikolai V.'
'Koronatov, Alexander N.'
'Zavyalov, Kirill V.'
'Zubakin, Grigory V.'
'Khlebnikov, Alexander F.'
'Starova, Galina L.'

_publ_section_title
;
 Synthesis of 1,2-Dihydropyrimidine-2-carboxylates via Regioselective
 Addition of Rhodium(II) Carbenoids to 2H-Azirine-2-carbaldimines.
;
_journal_issue 24
_journal_name_full 'The Journal of organic chemistry'
_journal_page_first 13396
_journal_page_last 13404
_journal_paper_doi 10.1021/acs.joc.7b02484
_journal_volume 82
_journal_year 2017
_chemical_formula_moiety 'C25 H21 Cl F6 N2 O4'
_chemical_formula_sum 'C25 H21 Cl F6 N2 O4'
_chemical_formula_weight 562.89
_chemical_name_systematic
;
 ? 
;
_space_group_crystal_system triclinic
_space_group_IT_number 2
_space_group_name_Hall '-P 1'
_space_group_name_H-M_alt 'P -1'
_symmetry_space_group_name_Hall '-P 1'
_symmetry_space_group_name_H-M 'P -1'
_atom_sites_solution_hydrogens geom
_atom_sites_solution_primary direct
_audit_creation_date 2017-06-07
_audit_creation_method
;
Olex2 1.2
(compiled 2017.03.28 svn.r3405 for OlexSys, GUI svn.r5337)
;
_cell_angle_alpha 96.813(3)
_cell_angle_beta 93.134(3)
_cell_angle_gamma 107.521(3)
_cell_formula_units_Z 2
_cell_length_a 9.2367(3)
_cell_length_b 9.8868(3)
_cell_length_c 14.3883(4)
_cell_measurement_reflns_used 7304
_cell_measurement_temperature 100(2)
_cell_measurement_theta_max 31.3230
_cell_measurement_theta_min 2.7760
_cell_volume 1238.47(7)
_computing_cell_refinement
;
CrysAlisPro, Agilent Technologies,
Version 1.171.36.32 (release 02-08-2013 CrysAlis171 .NET)
(compiled Aug  2 2013,16:46:58)
;
_computing_data_collection
;
CrysAlisPro, Agilent Technologies,
Version 1.171.36.32 (release 02-08-2013 CrysAlis171 .NET)
(compiled Aug  2 2013,16:46:58)
;
_computing_data_reduction
;
CrysAlisPro, Agilent Technologies,
Version 1.171.36.32 (release 02-08-2013 CrysAlis171 .NET)
(compiled Aug  2 2013,16:46:58)
;
_computing_molecular_graphics 'Olex2 (Dolomanov et al., 2009)'
_computing_publication_material 'Olex2 (Dolomanov et al., 2009)'
_computing_structure_refinement 'ShelXL (Sheldrick, 2015)'
_computing_structure_solution 'ShelXS (Sheldrick, 2008)'
_diffrn_ambient_temperature 100(2)
_diffrn_detector_area_resol_mean 16.2096
_diffrn_measured_fraction_theta_full 0.997
_diffrn_measured_fraction_theta_max 0.997
_diffrn_measurement_details
;
#__ type_ start__ end____ width___ exp.time_
  1 omega  -77.00  -48.00   1.0000   20.0000
omega____ theta____ kappa____ phi______ frames
    -      -24.2661 -178.0000  120.0000 29

#__ type_ start__ end____ width___ exp.time_
  2 omega -101.00  -47.00   1.0000   20.0000
omega____ theta____ kappa____ phi______ frames
    -      -24.2661  178.0000  120.0000 54

#__ type_ start__ end____ width___ exp.time_
  3 omega  -40.00   46.00   1.0000   20.0000
omega____ theta____ kappa____ phi______ frames
    -       25.3598  -57.0000  -90.0000 86

#__ type_ start__ end____ width___ exp.time_
  4 omega   40.00   83.00   1.0000   20.0000
omega____ theta____ kappa____ phi______ frames
    -       25.3598 -133.0000   82.4657 43

#__ type_ start__ end____ width___ exp.time_
  5 omega    6.00   92.00   1.0000   20.0000
omega____ theta____ kappa____ phi______ frames
    -       25.3598   57.0000  150.0000 86

#__ type_ start__ end____ width___ exp.time_
  6 omega  -31.00   -2.00   1.0000   20.0000
omega____ theta____ kappa____ phi______ frames
    -       25.3598  133.0000  151.0949 29

#__ type_ start__ end____ width___ exp.time_
  7 omega  -11.00   93.00   1.0000   20.0000
omega____ theta____ kappa____ phi______ frames
    -       25.3598   19.0000   90.0000 104

#__ type_ start__ end____ width___ exp.time_
  8 omega  -51.00   -7.00   1.0000   20.0000
omega____ theta____ kappa____ phi______ frames
    -      -24.2661  -57.0000  -60.0000 44

#__ type_ start__ end____ width___ exp.time_
  9 omega  -46.00   41.00   1.0000   20.0000
omega____ theta____ kappa____ phi______ frames
    -      -24.2661   57.0000  150.0000 87

#__ type_ start__ end____ width___ exp.time_
 10 omega   19.00   81.00   1.0000   20.0000
omega____ theta____ kappa____ phi______ frames
    -       25.3598   57.0000  -60.0000 62

#__ type_ start__ end____ width___ exp.time_
 11 omega   -4.00   51.00   1.0000   20.0000
omega____ theta____ kappa____ phi______ frames
    -       25.3598   77.0000   60.0000 55

#__ type_ start__ end____ width___ exp.time_
 12 omega  -43.00   63.00   1.0000   20.0000
omega____ theta____ kappa____ phi______ frames
    -       25.3598  -19.0000  -30.0000 106

#__ type_ start__ end____ width___ exp.time_
 13 omega   40.00   67.00   1.0000   20.0000
omega____ theta____ kappa____ phi______ frames
    -       25.3598  -99.0000 -120.0000 27

#__ type_ start__ end____ width___ exp.time_
 14 omega    8.00   62.00   1.0000   20.0000
omega____ theta____ kappa____ phi______ frames
    -       25.3598   57.0000 -120.0000 54
;
_diffrn_measurement_device_type 'Xcalibur, Eos'
_diffrn_measurement_method '\w scans'
_diffrn_orient_matrix_UB_11 0.0573653000
_diffrn_orient_matrix_UB_12 0.0549335000
_diffrn_orient_matrix_UB_13 0.0294761000
_diffrn_orient_matrix_UB_21 0.0501616000
_diffrn_orient_matrix_UB_22 0.0035647000
_diffrn_orient_matrix_UB_23 -0.0358825000
_diffrn_orient_matrix_UB_31 -0.0271551000
_diffrn_orient_matrix_UB_32 0.0523999000
_diffrn_orient_matrix_UB_33 -0.0181973000
_diffrn_radiation_monochromator graphite
_diffrn_radiation_type MoK\a
_diffrn_radiation_wavelength 0.71073
_diffrn_reflns_av_R_equivalents 0.0308
_diffrn_reflns_av_unetI/netI 0.0327
_diffrn_reflns_Laue_measured_fraction_full 0.997
_diffrn_reflns_Laue_measured_fraction_max 0.997
_diffrn_reflns_limit_h_max 12
_diffrn_reflns_limit_h_min -12
_diffrn_reflns_limit_k_max 12
_diffrn_reflns_limit_k_min -12
_diffrn_reflns_limit_l_max 18
_diffrn_reflns_limit_l_min -18
_diffrn_reflns_number 21408
_diffrn_reflns_point_group_measured_fraction_full 0.997
_diffrn_reflns_point_group_measured_fraction_max 0.997
_diffrn_reflns_theta_full 25.242
_diffrn_reflns_theta_max 27.500
_diffrn_reflns_theta_min 2.648
_diffrn_source 'Enhance (Mo) X-ray Source'
_exptl_absorpt_coefficient_mu 0.235
_exptl_absorpt_correction_T_max 1.00000
_exptl_absorpt_correction_T_min 0.98936
_exptl_absorpt_correction_type multi-scan
_exptl_absorpt_process_details
;
CrysAlisPro, Agilent Technologies,
Version 1.171.36.32 (release 02-08-2013 CrysAlis171 .NET)
(compiled Aug  2 2013,16:46:58)
Empirical absorption correction using spherical harmonics,
 implemented in SCALE3 ABSPACK scaling algorithm.
;
_exptl_crystal_colour colorless
_exptl_crystal_density_diffrn 1.509
_exptl_crystal_density_method 'not measured'
_exptl_crystal_description tables
_exptl_crystal_F_000 576
_exptl_crystal_size_max 0.36
_exptl_crystal_size_mid 0.24
_exptl_crystal_size_min 0.14
_refine_diff_density_max 1.114
_refine_diff_density_min -0.448
_refine_diff_density_rms 0.071
_refine_ls_extinction_method none
_refine_ls_goodness_of_fit_ref 1.045
_refine_ls_hydrogen_treatment constr
_refine_ls_matrix_type full
_refine_ls_number_parameters 345
_refine_ls_number_reflns 5663
_refine_ls_number_restraints 0
_refine_ls_restrained_S_all 1.045
_refine_ls_R_factor_all 0.0649
_refine_ls_R_factor_gt 0.0528
_refine_ls_shift/su_max 0.000
_refine_ls_shift/su_mean 0.000
_refine_ls_structure_factor_coef Fsqd
_refine_ls_weighting_details 'w=1/[\s^2^(Fo^2^)+(0.0708P)^2^+1.3152P] where P=(Fo^2^+2Fc^2^)/3'
_refine_ls_weighting_scheme calc
_refine_ls_wR_factor_gt 0.1385
_refine_ls_wR_factor_ref 0.1464
_reflns_Friedel_coverage 0.000
_reflns_number_gt 4671
_reflns_number_total 5663
_reflns_threshold_expression 'I > 2\s(I)'
_cod_data_source_file jo7b02484_si_002.cif
_cod_data_source_block nms7_RS_RS_6b
_cod_depositor_comments 'Adding full bibliography for 4033202--4033205.cif.'
_cod_database_code 4033205
_shelx_shelxl_version_number 2014/7
_chemical_oxdiff_formula 'C25 H21 Cl F6 N2 O4'
_shelx_space_group_comment
;
The symmetry employed for this shelxl refinement is uniquely defined
by the following loop, which should always be used as a source of
symmetry information in preference to the above space-group names.
They are only intended as comments.
;
_reflns_odcompleteness_completeness 99.93
_reflns_odcompleteness_iscentric 1
_reflns_odcompleteness_theta 29.51
_olex2_refinement_description
;
1. Fixed Uiso
 At 1.2 times of:
  All C(H) groups, All C(H,H) groups
 At 1.5 times of:
  All C(H,H,H) groups
2.a Ternary CH refined with riding coordinates:
 C21(H21)
2.b Secondary CH2 refined with riding coordinates:
 C12(H12A,H12B), C23(H23A,H23B)
2.c Aromatic/amide H refined with riding coordinates:
 C10(H10), C9(H9), C20(H20), C16(H16), C4(H4), C6(H6), C17(H17), C18(H18),
 C19(H19), C7(H7)
2.d Idealised Me refined as rotating group:
 C13(H13A,H13B,H13C), C24(H24A,H24B,H24C)
;
_olex2_submission_special_instructions 'No special instructions were received'

loop_
_space_group_symop_operation_xyz
'x, y, z'
'-x, -y, -z'

loop_
_atom_site_label
_atom_site_type_symbol
_atom_site_fract_x
_atom_site_fract_y
_atom_site_fract_z
_atom_site_U_iso_or_equiv
_atom_site_adp_type
_atom_site_occupancy
_atom_site_site_symmetry_order
_atom_site_calc_flag
_atom_site_refinement_flags_posn
Cl1 Cl 0.80645(7) 0.41232(7) 0.01826(4) 0.02764(16) Uani 1 1 d .
F2 F 0.02416(15) 0.40179(15) 0.33003(11) 0.0281(3) Uani 1 1 d .
F1 F 0.08923(15) 0.36188(14) 0.18981(10) 0.0266(3) Uani 1 1 d .
F3 F 0.02996(15) 0.55266(15) 0.23285(11) 0.0290(3) Uani 1 1 d .
O2 O 0.48981(17) 0.51501(16) 0.36990(11) 0.0180(3) Uani 1 1 d .
F6 F 0.11225(17) 0.85203(16) 0.10681(11) 0.0329(4) Uani 1 1 d .
F5 F 0.11161(19) 1.06355(17) 0.16283(13) 0.0406(4) Uani 1 1 d .
O1 O 0.28731(19) 0.31649(16) 0.33269(12) 0.0247(4) Uani 1 1 d .
N2 N 0.2654(2) 0.65172(19) 0.37905(13) 0.0170(4) Uani 1 1 d .
F4 F 0.01216(17) 0.88456(19) 0.23472(13) 0.0403(4) Uani 1 1 d .
O4 O 0.5406(2) 1.0875(2) 0.25492(14) 0.0328(4) Uani 1 1 d .
N1 N 0.3517(2) 0.61204(19) 0.22248(13) 0.0168(4) Uani 1 1 d .
C1 C 0.2696(2) 0.5477(2) 0.29925(15) 0.0156(4) Uani 1 1 d .
C11 C 0.3474(2) 0.4425(2) 0.33581(15) 0.0166(4) Uani 1 1 d .
C5 C 0.4599(2) 0.5588(2) 0.17448(15) 0.0161(4) Uani 1 1 d .
C2 C 0.2674(2) 0.7789(2) 0.36285(15) 0.0171(4) Uani 1 1 d .
C10 C 0.4182(3) 0.4216(2) 0.12455(15) 0.0170(4) Uani 1 1 d .
H10 H 0.3193 0.3602 0.1235 0.020 Uiso 1 1 calc R
C8 C 0.6723(3) 0.4691(3) 0.07860(15) 0.0202(4) Uani 1 1 d .
C15 C 0.2441(2) 0.8751(2) 0.44516(15) 0.0177(4) Uani 1 1 d .
C9 C 0.5261(3) 0.3771(2) 0.07609(15) 0.0189(4) Uani 1 1 d .
H9 H 0.4996 0.2856 0.0422 0.023 Uiso 1 1 calc R
C3 C 0.2955(2) 0.8288(2) 0.27277(16) 0.0186(4) Uani 1 1 d .
C20 C 0.3385(3) 1.0173(2) 0.46849(17) 0.0217(5) Uani 1 1 d .
H20 H 0.4180 1.0539 0.4324 0.026 Uiso 1 1 calc R
C16 C 0.1258(3) 0.8219(2) 0.49973(16) 0.0204(4) Uani 1 1 d .
H16 H 0.0643 0.7271 0.4854 0.024 Uiso 1 1 calc R
C14 C 0.1013(2) 0.4640(2) 0.26231(16) 0.0202(4) Uani 1 1 d .
C4 C 0.3478(2) 0.7458(2) 0.20952(16) 0.0182(4) Uani 1 1 d .
H4 H 0.3824 0.7814 0.1551 0.022 Uiso 1 1 calc R
C21 C 0.2793(3) 0.9679(2) 0.24644(17) 0.0214(5) Uani 1 1 d .
H21 H 0.2773 1.0296 0.3046 0.026 Uiso 1 1 calc R
C6 C 0.6081(3) 0.6499(2) 0.17698(16) 0.0214(5) Uani 1 1 d .
H6 H 0.6355 0.7409 0.2117 0.026 Uiso 1 1 calc R
O3 O 0.4071(2) 1.0632(2) 0.11405(14) 0.0383(5) Uani 1 1 d .
C17 C 0.0988(3) 0.9090(3) 0.57542(17) 0.0240(5) Uani 1 1 d .
H17 H 0.0186 0.8733 0.6111 0.029 Uiso 1 1 calc R
C25 C 0.1305(3) 0.9424(3) 0.18579(19) 0.0266(5) Uani 1 1 d .
C22 C 0.4139(3) 1.0464(2) 0.19653(18) 0.0244(5) Uani 1 1 d .
C18 C 0.1926(3) 1.0502(3) 0.59751(17) 0.0261(5) Uani 1 1 d .
H18 H 0.1741 1.1093 0.6477 0.031 Uiso 1 1 calc R
C12 C 0.5841(3) 0.4280(2) 0.39883(17) 0.0220(5) Uani 1 1 d .
H12A H 0.5780 0.3508 0.3490 0.026 Uiso 1 1 calc R
H12B H 0.5489 0.3868 0.4546 0.026 Uiso 1 1 calc R
C19 C 0.3134(3) 1.1033(3) 0.54531(17) 0.0248(5) Uani 1 1 d .
H19 H 0.3777 1.1967 0.5618 0.030 Uiso 1 1 calc R
C7 C 0.7156(3) 0.6066(3) 0.12836(17) 0.0236(5) Uani 1 1 d .
H7 H 0.8143 0.6680 0.1290 0.028 Uiso 1 1 calc R
C13 C 0.7445(3) 0.5256(3) 0.41899(18) 0.0278(5) Uani 1 1 d .
H13A H 0.7795 0.5622 0.3626 0.042 Uiso 1 1 calc GR
H13B H 0.8088 0.4733 0.4409 0.042 Uiso 1 1 calc GR
H13C H 0.7481 0.6038 0.4664 0.042 Uiso 1 1 calc GR
C23 C 0.6817(3) 1.1614(3) 0.2149(2) 0.0351(6) Uani 1 1 d .
H23A H 0.7599 1.2107 0.2658 0.042 Uiso 1 1 calc R
H23B H 0.6628 1.2329 0.1795 0.042 Uiso 1 1 calc R
C24 C 0.7392(4) 1.0603(3) 0.1514(3) 0.0475(8) Uani 1 1 d .
H24A H 0.6652 1.0162 0.0985 0.071 Uiso 1 1 calc GR
H24B H 0.7554 0.9876 0.1857 0.071 Uiso 1 1 calc GR
H24C H 0.8335 1.1126 0.1297 0.071 Uiso 1 1 calc GR

loop_
_atom_site_aniso_label
_atom_site_aniso_U_11
_atom_site_aniso_U_22
_atom_site_aniso_U_33
_atom_site_aniso_U_23
_atom_site_aniso_U_13
_atom_site_aniso_U_12
Cl1 0.0264(3) 0.0381(3) 0.0241(3) 0.0002(2) 0.0067(2) 0.0193(3)
F2 0.0198(7) 0.0248(7) 0.0362(8) 0.0011(6) 0.0091(6) 0.0019(6)
F1 0.0219(7) 0.0218(7) 0.0305(8) -0.0095(6) -0.0019(5) 0.0041(5)
F3 0.0206(7) 0.0250(7) 0.0405(9) -0.0022(6) -0.0070(6) 0.0102(6)
O2 0.0195(8) 0.0158(7) 0.0197(8) -0.0003(6) -0.0006(6) 0.0085(6)
F6 0.0319(8) 0.0312(8) 0.0347(8) -0.0037(6) -0.0054(6) 0.0129(7)
F5 0.0380(9) 0.0293(8) 0.0566(11) 0.0010(7) -0.0117(8) 0.0184(7)
O1 0.0257(9) 0.0142(8) 0.0334(10) 0.0046(7) 0.0023(7) 0.0045(6)
N2 0.0154(8) 0.0163(9) 0.0182(9) -0.0026(7) 0.0030(7) 0.0052(7)
F4 0.0229(8) 0.0462(10) 0.0505(10) -0.0030(8) 0.0051(7) 0.0122(7)
O4 0.0247(9) 0.0278(9) 0.0427(11) 0.0044(8) 0.0001(8) 0.0041(7)
N1 0.0198(9) 0.0147(8) 0.0175(9) 0.0004(7) 0.0038(7) 0.0083(7)
C1 0.0156(10) 0.0123(9) 0.0178(10) -0.0006(8) 0.0017(8) 0.0038(8)
C11 0.0200(10) 0.0176(10) 0.0135(10) 0.0000(8) 0.0044(8) 0.0079(8)
C5 0.0200(10) 0.0173(10) 0.0135(10) 0.0034(8) 0.0019(8) 0.0092(8)
C2 0.0137(9) 0.0156(10) 0.0212(11) -0.0017(8) 0.0029(8) 0.0047(8)
C10 0.0209(10) 0.0139(10) 0.0174(10) 0.0039(8) 0.0039(8) 0.0065(8)
C8 0.0237(11) 0.0265(12) 0.0160(10) 0.0032(9) 0.0048(8) 0.0155(9)
C15 0.0185(10) 0.0163(10) 0.0185(10) -0.0030(8) 0.0004(8) 0.0080(8)
C9 0.0288(12) 0.0161(10) 0.0148(10) 0.0033(8) 0.0036(8) 0.0107(9)
C3 0.0183(10) 0.0149(10) 0.0227(11) 0.0003(8) 0.0025(8) 0.0060(8)
C20 0.0182(11) 0.0186(11) 0.0268(12) -0.0014(9) 0.0015(9) 0.0052(9)
C16 0.0197(11) 0.0184(10) 0.0225(11) -0.0010(9) 0.0006(8) 0.0068(9)
C14 0.0177(10) 0.0159(10) 0.0254(12) -0.0019(9) 0.0017(8) 0.0046(8)
C4 0.0203(10) 0.0162(10) 0.0198(11) 0.0035(8) 0.0029(8) 0.0076(8)
C21 0.0258(12) 0.0160(10) 0.0242(12) -0.0005(9) 0.0028(9) 0.0102(9)
C6 0.0230(11) 0.0166(10) 0.0225(11) -0.0038(9) 0.0014(9) 0.0056(9)
O3 0.0316(10) 0.0409(11) 0.0371(11) 0.0142(9) -0.0023(8) 0.0012(8)
C17 0.0246(12) 0.0280(12) 0.0215(12) 0.0009(9) 0.0070(9) 0.0117(10)
C25 0.0260(12) 0.0199(11) 0.0348(14) 0.0000(10) 0.0020(10) 0.0103(10)
C22 0.0247(12) 0.0139(10) 0.0355(14) 0.0040(9) 0.0009(10) 0.0075(9)
C18 0.0302(12) 0.0270(12) 0.0227(12) -0.0067(9) 0.0008(9) 0.0154(10)
C12 0.0257(12) 0.0214(11) 0.0234(12) 0.0015(9) 0.0010(9) 0.0150(9)
C19 0.0269(12) 0.0181(11) 0.0273(12) -0.0051(9) -0.0021(9) 0.0075(9)
C7 0.0194(11) 0.0243(12) 0.0261(12) 0.0006(9) 0.0021(9) 0.0064(9)
C13 0.0222(12) 0.0351(14) 0.0303(13) 0.0082(11) 0.0032(9) 0.0136(10)
C23 0.0243(13) 0.0277(13) 0.0515(17) 0.0130(12) -0.0022(11) 0.0036(10)
C24 0.0317(15) 0.0384(16) 0.075(2) 0.0166(16) 0.0145(15) 0.0099(13)

loop_
_atom_type_symbol
_atom_type_description
_atom_type_scat_dispersion_real
_atom_type_scat_dispersion_imag
_atom_type_scat_source
C C 0.0033 0.0016 'International Tables Vol C Tables 4.2.6.8 and 6.1.1.4'
H H 0.0000 0.0000 'International Tables Vol C Tables 4.2.6.8 and 6.1.1.4'
N N 0.0061 0.0033 'International Tables Vol C Tables 4.2.6.8 and 6.1.1.4'
O O 0.0106 0.0060 'International Tables Vol C Tables 4.2.6.8 and 6.1.1.4'
F F 0.0171 0.0103 'International Tables Vol C Tables 4.2.6.8 and 6.1.1.4'
Cl Cl 0.1484 0.1585 'International Tables Vol C Tables 4.2.6.8 and 6.1.1.4'

loop_
_geom_angle_atom_site_label_1
_geom_angle_atom_site_label_2
_geom_angle_atom_site_label_3
_geom_angle
C11 O2 C12 115.68(17)
C2 N2 C1 117.95(18)
C22 O4 C23 115.8(2)
C5 N1 C1 124.20(17)
C4 N1 C1 117.08(17)
C4 N1 C5 117.35(18)
N2 C1 N1 113.98(17)
N2 C1 C11 107.84(17)
N2 C1 C14 106.84(17)
N1 C1 C11 109.18(16)
N1 C1 C14 109.73(17)
C11 C1 C14 109.16(17)
O2 C11 C1 109.05(17)
O1 C11 O2 126.2(2)
O1 C11 C1 124.8(2)
C10 C5 N1 121.50(19)
C10 C5 C6 120.3(2)
C6 C5 N1 118.16(19)
N2 C2 C15 115.5(2)
N2 C2 C3 123.39(19)
C3 C2 C15 121.06(19)
C5 C10 H10 120.4
C5 C10 C9 119.2(2)
C9 C10 H10 120.4
C9 C8 Cl1 119.41(17)
C9 C8 C7 121.6(2)
C7 C8 Cl1 118.98(18)
C20 C15 C2 121.6(2)
C16 C15 C2 119.02(19)
C16 C15 C20 119.3(2)
C10 C9 H9 120.1
C8 C9 C10 119.7(2)
C8 C9 H9 120.1
C2 C3 C21 125.41(19)
C4 C3 C2 116.12(19)
C4 C3 C21 118.4(2)
C15 C20 H20 120.0
C19 C20 C15 120.0(2)
C19 C20 H20 120.0
C15 C16 H16 119.7
C17 C16 C15 120.6(2)
C17 C16 H16 119.7
F2 C14 F1 107.81(18)
F2 C14 C1 111.20(18)
F1 C14 C1 112.76(17)
F3 C14 F2 107.28(18)
F3 C14 F1 107.01(18)
F3 C14 C1 110.53(17)
N1 C4 H4 118.6
C3 C4 N1 122.8(2)
C3 C4 H4 118.6
C3 C21 H21 107.9
C3 C21 C25 111.40(19)
C3 C21 C22 111.47(18)
C25 C21 H21 107.9
C22 C21 H21 107.9
C22 C21 C25 110.2(2)
C5 C6 H6 119.7
C7 C6 C5 120.7(2)
C7 C6 H6 119.7
C16 C17 H17 120.2
C16 C17 C18 119.5(2)
C18 C17 H17 120.2
F6 C25 F5 107.7(2)
F6 C25 F4 105.9(2)
F6 C25 C21 114.71(19)
F5 C25 F4 106.04(19)
F5 C25 C21 112.8(2)
F4 C25 C21 109.2(2)
O4 C22 C21 109.9(2)
O3 C22 O4 125.3(2)
O3 C22 C21 124.8(2)
C17 C18 H18 119.8
C19 C18 C17 120.4(2)
C19 C18 H18 119.8
O2 C12 H12A 110.3
O2 C12 H12B 110.3
O2 C12 C13 107.09(18)
H12A C12 H12B 108.6
C13 C12 H12A 110.3
C13 C12 H12B 110.3
C20 C19 H19 120.0
C18 C19 C20 120.1(2)
C18 C19 H19 120.0
C8 C7 H7 120.8
C6 C7 C8 118.4(2)
C6 C7 H7 120.8
C12 C13 H13A 109.5
C12 C13 H13B 109.5
C12 C13 H13C 109.5
H13A C13 H13B 109.5
H13A C13 H13C 109.5
H13B C13 H13C 109.5
O4 C23 H23A 109.1
O4 C23 H23B 109.1
O4 C23 C24 112.6(2)
H23A C23 H23B 107.8
C24 C23 H23A 109.1
C24 C23 H23B 109.1
C23 C24 H24A 109.5
C23 C24 H24B 109.5
C23 C24 H24C 109.5
H24A C24 H24B 109.5
H24A C24 H24C 109.5
H24B C24 H24C 109.5

loop_
_geom_bond_atom_site_label_1
_geom_bond_atom_site_label_2
_geom_bond_distance
Cl1 C8 1.739(2)
F2 C14 1.338(3)
F1 C14 1.338(3)
F3 C14 1.337(3)
O2 C11 1.328(3)
O2 C12 1.472(2)
F6 C25 1.329(3)
F5 C25 1.337(3)
O1 C11 1.196(3)
N2 C1 1.458(3)
N2 C2 1.301(3)
F4 C25 1.349(3)
O4 C22 1.329(3)
O4 C23 1.474(3)
N1 C1 1.473(3)
N1 C5 1.434(3)
N1 C4 1.368(3)
C1 C11 1.554(3)
C1 C14 1.554(3)
C5 C10 1.388(3)
C5 C6 1.390(3)
C2 C15 1.496(3)
C2 C3 1.450(3)
C10 H10 0.9300
C10 C9 1.394(3)
C8 C9 1.378(3)
C8 C7 1.389(3)
C15 C20 1.403(3)
C15 C16 1.390(3)
C9 H9 0.9300
C3 C4 1.358(3)
C3 C21 1.517(3)
C20 H20 0.9300
C20 C19 1.387(3)
C16 H16 0.9300
C16 C17 1.388(3)
C4 H4 0.9300
C21 H21 0.9800
C21 C25 1.523(3)
C21 C22 1.521(3)
C6 H6 0.9300
C6 C7 1.385(3)
O3 C22 1.219(3)
C17 H17 0.9300
C17 C18 1.392(3)
C18 H18 0.9300
C18 C19 1.384(4)
C12 H12A 0.9700
C12 H12B 0.9700
C12 C13 1.495(3)
C19 H19 0.9300
C7 H7 0.9300
C13 H13A 0.9600
C13 H13B 0.9600
C13 H13C 0.9600
C23 H23A 0.9700
C23 H23B 0.9700
C23 C24 1.507(4)
C24 H24A 0.9600
C24 H24B 0.9600
C24 H24C 0.9600

loop_
_geom_torsion_atom_site_label_1
_geom_torsion_atom_site_label_2
_geom_torsion_atom_site_label_3
_geom_torsion_atom_site_label_4
_geom_torsion
Cl1 C8 C9 C10 179.78(16)
Cl1 C8 C7 C6 -179.29(18)
N2 C1 C11 O2 -62.4(2)
N2 C1 C11 O1 118.0(2)
N2 C1 C14 F2 -57.2(2)
N2 C1 C14 F1 -178.44(17)
N2 C1 C14 F3 61.8(2)
N2 C2 C15 C20 132.9(2)
N2 C2 C15 C16 -47.0(3)
N2 C2 C3 C4 -11.7(3)
N2 C2 C3 C21 171.7(2)
N1 C1 C11 O2 61.9(2)
N1 C1 C11 O1 -117.7(2)
N1 C1 C14 F2 178.77(16)
N1 C1 C14 F1 57.5(2)
N1 C1 C14 F3 -62.2(2)
N1 C5 C10 C9 177.50(19)
N1 C5 C6 C7 -177.0(2)
C1 N2 C2 C15 172.93(17)
C1 N2 C2 C3 -9.2(3)
C1 N1 C5 C10 61.2(3)
C1 N1 C5 C6 -120.5(2)
C1 N1 C4 C3 11.6(3)
C11 O2 C12 C13 170.49(19)
C11 C1 C14 F2 59.2(2)
C11 C1 C14 F1 -62.1(2)
C11 C1 C14 F3 178.20(17)
C5 N1 C1 N2 135.0(2)
C5 N1 C1 C11 14.4(3)
C5 N1 C1 C14 -105.2(2)
C5 N1 C4 C3 -155.7(2)
C5 C10 C9 C8 0.2(3)
C5 C6 C7 C8 -1.2(4)
C2 N2 C1 N1 30.0(3)
C2 N2 C1 C11 151.42(19)
C2 N2 C1 C14 -91.3(2)
C2 C15 C20 C19 180.0(2)
C2 C15 C16 C17 -178.6(2)
C2 C3 C4 N1 10.1(3)
C2 C3 C21 C25 -101.5(3)
C2 C3 C21 C22 135.0(2)
C10 C5 C6 C7 1.3(3)
C15 C2 C3 C4 166.0(2)
C15 C2 C3 C21 -10.5(3)
C15 C20 C19 C18 -1.8(3)
C15 C16 C17 C18 -1.0(3)
C9 C8 C7 C6 0.6(3)
C3 C2 C15 C20 -45.0(3)
C3 C2 C15 C16 135.0(2)
C3 C21 C25 F6 -57.4(3)
C3 C21 C25 F5 178.9(2)
C3 C21 C25 F4 61.3(2)
C3 C21 C22 O4 -65.2(2)
C3 C21 C22 O3 111.9(3)
C20 C15 C16 C17 1.4(3)
C16 C15 C20 C19 0.0(3)
C16 C17 C18 C19 -0.9(4)
C14 C1 C11 O2 -178.17(17)
C14 C1 C11 O1 2.3(3)
C4 N1 C1 N2 -31.2(3)
C4 N1 C1 C11 -151.89(18)
C4 N1 C1 C14 88.5(2)
C4 N1 C5 C10 -132.6(2)
C4 N1 C5 C6 45.7(3)
C4 C3 C21 C25 82.0(3)
C4 C3 C21 C22 -41.5(3)
C21 C3 C4 N1 -173.1(2)
C6 C5 C10 C9 -0.8(3)
C17 C18 C19 C20 2.2(4)
C25 C21 C22 O4 170.62(18)
C25 C21 C22 O3 -12.3(3)
C22 O4 C23 C24 -75.3(3)
C22 C21 C25 F6 66.9(3)
C22 C21 C25 F5 -56.9(3)
C22 C21 C25 F4 -174.50(18)
C12 O2 C11 O1 5.4(3)
C12 O2 C11 C1 -174.13(17)
C7 C8 C9 C10 -0.1(3)
C23 O4 C22 C21 178.22(19)
C23 O4 C22 O3 1.2(3)
